data_7242527
loop_
_publ_author_name
'Levent, Emre'
'Sala, Oliver'
'Wilm, Lukas F. B.'
'L\"owe, Pawel'
'Dielmann, Fabian'

_publ_section_title
;
 Heterobimetallic complexes composed of bismuth and lithium carboxylates
 as polyurethane catalysts -- alternatives to organotin compounds
;
_journal_issue 7
_journal_name_full 'Green Chemistry'
_journal_page_first 2747
_journal_page_last 2755
_journal_paper_doi 10.1039/D1GC00446H
_journal_volume 23
_journal_year 2021
_chemical_formula_moiety 'C54 H96 Bi2 Li4 N2 O20'
_chemical_formula_sum 'C54 H96 Bi2 Li4 N2 O20'
_chemical_formula_weight 1539.04
_space_group_crystal_system monoclinic
_space_group_IT_number 14
_space_group_name_Hall '-P 2yn'
_space_group_name_H-M_alt 'P 1 21/n 1'
_atom_sites_solution_hydrogens geom
_atom_sites_solution_primary iterative
_audit_creation_date 2017-08-17
_audit_creation_method
;
Olex2 1.2
(compiled 2013.11.15 svn.r2834 for OlexSys, GUI svn.r4720)
;
_audit_update_record
;
2021-01-20 deposited with the CCDC.	2021-03-22 downloaded from the CCDC.
;
_cell_angle_alpha 90
_cell_angle_beta 95.0534(9)
_cell_angle_gamma 90
_cell_formula_units_Z 2
_cell_length_a 13.3571(3)
_cell_length_b 14.0806(3)
_cell_length_c 18.5930(3)
_cell_measurement_reflns_used 9954
_cell_measurement_temperature 100(2)
_cell_measurement_theta_max 29.596
_cell_measurement_theta_min 2.312
_cell_volume 3483.30(12)
_computing_molecular_graphics 'Olex2 (Dolomanov et al., 2009)'
_computing_publication_material 'Olex2 (Dolomanov et al., 2009)'
_computing_structure_refinement 'ShelXL (Sheldrick, 2008)'
_computing_structure_solution
;
Superflip (Palatinus & Chapuis, 2007;Palatinus & van der Lee, 2008;
Palatinus et al., 2012)
;
_diffrn_ambient_temperature 100
_diffrn_measured_fraction_theta_full 1.000
_diffrn_measured_fraction_theta_max 0.998
_diffrn_measurement_device_type 'Bruker APEX-II CCD'
_diffrn_measurement_method '\f and \w scans'
_diffrn_radiation_type MoK\a
_diffrn_radiation_wavelength 0.71073
_diffrn_reflns_av_R_equivalents 0.0490
_diffrn_reflns_av_unetI/netI 0.0350
_diffrn_reflns_Laue_measured_fraction_full 1.000
_diffrn_reflns_Laue_measured_fraction_max 0.998
_diffrn_reflns_limit_h_max 18
_diffrn_reflns_limit_h_min -18
_diffrn_reflns_limit_k_max 19
_diffrn_reflns_limit_k_min -19
_diffrn_reflns_limit_l_max 25
_diffrn_reflns_limit_l_min -25
_diffrn_reflns_number 53862
_diffrn_reflns_point_group_measured_fraction_full 1.000
_diffrn_reflns_point_group_measured_fraction_max 0.998
_diffrn_reflns_theta_full 25.242
_diffrn_reflns_theta_max 29.606
_diffrn_reflns_theta_min 1.817
_diffrn_standards_number 0
_exptl_absorpt_coefficient_mu 5.109
_exptl_absorpt_correction_T_max 0.7459
_exptl_absorpt_correction_T_min 0.4248
_exptl_absorpt_correction_type multi-scan
_exptl_absorpt_process_details
;
? was used for absorption correction.
wR2(int) was 0.1197 before and 0.0592 after correction.
The Ratio of minimum to maximum transmission is 0.5695.
The \l/2 correction factor is Not present.
;
_exptl_crystal_colour colourless
_exptl_crystal_colour_primary colourless
_exptl_crystal_density_diffrn 1.467
_exptl_crystal_description block
_exptl_crystal_F_000 1544
_exptl_crystal_size_max 0.54
_exptl_crystal_size_mid 0.53
_exptl_crystal_size_min 0.28
_refine_diff_density_max 1.013
_refine_diff_density_min -2.429
_refine_diff_density_rms 0.105
_refine_ls_extinction_method none
_refine_ls_goodness_of_fit_ref 1.054
_refine_ls_hydrogen_treatment constr
_refine_ls_matrix_type full
_refine_ls_number_parameters 386
_refine_ls_number_reflns 9790
_refine_ls_number_restraints 0
_refine_ls_restrained_S_all 1.054
_refine_ls_R_factor_all 0.0268
_refine_ls_R_factor_gt 0.0227
_refine_ls_shift/su_max 0.006
_refine_ls_shift/su_mean 0.000
_refine_ls_structure_factor_coef Fsqd
_refine_ls_weighting_details 'w=1/[\s^2^(Fo^2^)+(0.0199P)^2^+2.7154P] where P=(Fo^2^+2Fc^2^)/3'
_refine_ls_weighting_scheme calc
_refine_ls_wR_factor_gt 0.0548
_refine_ls_wR_factor_ref 0.0562
_reflns_Friedel_coverage 0.000
_reflns_number_gt 8863
_reflns_number_total 9790
_reflns_threshold_expression 'I > 2\s(I)'
_cod_data_source_file d1gc00446h2.cif
_cod_data_source_block p21n
_cod_depositor_comments 'Adding full bibliography for 7242526--7242531.cif.'
_cod_database_code 7242527
_shelxl_version_number 2013-4
_shelx_space_group_comment
;
The symmetry employed for this shelxl refinement is uniquely defined
by the following loop, which should always be used as a source of
symmetry information in preference to the above space-group names.
They are only intended as comments.
;
_olex2_refinement_description
;
1. Fixed Uiso
 At 1.5 times of:
  All C(H,H,H) groups
2.a Idealised Me refined as rotating group:
 C3(H3A,H3B,H3C), C4(H4A,H4B,H4C), C5(H5A,H5B,H5C), C8(H8A,H8B,H8C), C9(H9A,
 H9B,H9C), C10(H10A,H10B,H10C), C13(H13A,H13B,H13C), C14(H14A,H14B,H14C),
 C15(H15A,H15B,H15C), C18(H18A,H18B,H18C), C19(H19A,H19B,H19C), C20(H20A,H20B,
 H20C), C23(H23A,H23B,H23C), C24(H24A,H24B,H24C), C25(H25A,H25B,H25C), C27(H27A,
 H27B,H27C)
;

loop_
_space_group_symop_operation_xyz
'x, y, z'
'-x+1/2, y+1/2, -z+1/2'
'-x, -y, -z'
'x-1/2, -y-1/2, z-1/2'

loop_
_atom_site_label
_atom_site_type_symbol
_atom_site_fract_x
_atom_site_fract_y
_atom_site_fract_z
_atom_site_U_iso_or_equiv
_atom_site_adp_type
_atom_site_occupancy
_atom_site_site_symmetry_order
_atom_site_calc_flag
_atom_site_refinement_flags_posn
_atom_site_refinement_flags_adp
_atom_site_refinement_flags_occupancy
_atom_site_disorder_assembly
_atom_site_disorder_group
Bi1 Bi 0.53252(2) 0.33885(2) 0.62417(2) 0.01042(3) Uani 1 1 d . . . . .
O1 O 0.58707(12) 0.19019(12) 0.64391(9) 0.0182(3) Uani 1 1 d . . . . .
O2 O 0.64481(14) 0.24912(13) 0.54632(9) 0.0217(4) Uani 1 1 d . . . . .
O3 O 0.47686(11) 0.37983(11) 0.48523(8) 0.0135(3) Uani 1 1 d . . . . .
O4 O 0.59178(12) 0.43562(11) 0.41799(8) 0.0159(3) Uani 1 1 d . . . . .
O5 O 0.33803(11) 0.52602(12) 0.41580(8) 0.0158(3) Uani 1 1 d . . . . .
O6 O 0.30214(12) 0.62817(13) 0.32765(8) 0.0175(3) Uani 1 1 d . . . . .
O7 O 0.48860(13) 0.68934(13) 0.25661(8) 0.0193(3) Uani 1 1 d . . . . .
O8 O 0.58079(14) 0.56199(12) 0.28224(9) 0.0213(4) Uani 1 1 d . . . . .
O9 O 0.62458(12) 0.74658(12) 0.39118(9) 0.0172(3) Uani 1 1 d . . . . .
O10 O 0.69335(12) 0.60777(11) 0.42437(8) 0.0149(3) Uani 1 1 d . . . . .
N1 N 0.79697(17) 0.45967(16) 0.31098(12) 0.0260(5) Uani 1 1 d . . . . .
C1 C 0.64275(17) 0.18320(17) 0.59109(12) 0.0153(4) Uani 1 1 d . . . . .
C2 C 0.70242(18) 0.09258(18) 0.58366(13) 0.0197(5) Uani 1 1 d . . . . .
C3 C 0.6379(3) 0.0308(2) 0.53009(18) 0.0392(7) Uani 1 1 d . . . . .
H3A H 0.6264 0.0643 0.4839 0.059 Uiso 1 1 calc GR . . . .
H3B H 0.5732 0.0178 0.5493 0.059 Uiso 1 1 calc GR . . . .
H3C H 0.6727 -0.0292 0.5228 0.059 Uiso 1 1 calc GR . . . .
C4 C 0.7207(2) 0.0413(2) 0.65562(15) 0.0345(7) Uani 1 1 d . . . . .
H4A H 0.7586 -0.0171 0.6490 0.052 Uiso 1 1 calc GR . . . .
H4B H 0.6561 0.0255 0.6738 0.052 Uiso 1 1 calc GR . . . .
H4C H 0.7592 0.0826 0.6904 0.052 Uiso 1 1 calc GR . . . .
C5 C 0.8021(2) 0.1172(2) 0.55343(16) 0.0320(6) Uani 1 1 d . . . . .
H5A H 0.7891 0.1553 0.5095 0.048 Uiso 1 1 calc GR . . . .
H5B H 0.8369 0.0586 0.5420 0.048 Uiso 1 1 calc GR . . . .
H5C H 0.8442 0.1536 0.5894 0.048 Uiso 1 1 calc GR . . . .
C6 C 0.52558(16) 0.37575(16) 0.43035(11) 0.0118(4) Uani 1 1 d . . . . .
C7 C 0.49996(19) 0.29672(17) 0.37510(12) 0.0179(4) Uani 1 1 d . . . . .
C8 C 0.5980(2) 0.2490(2) 0.35637(14) 0.0288(6) Uani 1 1 d . . . . .
H8A H 0.6328 0.2218 0.4002 0.043 Uiso 1 1 calc GR . . . .
H8B H 0.6413 0.2963 0.3360 0.043 Uiso 1 1 calc GR . . . .
H8C H 0.5823 0.1984 0.3209 0.043 Uiso 1 1 calc GR . . . .
C9 C 0.4484(2) 0.3435(2) 0.30732(14) 0.0293(6) Uani 1 1 d . . . . .
H9A H 0.4314 0.2949 0.2706 0.044 Uiso 1 1 calc GR . . . .
H9B H 0.4940 0.3901 0.2885 0.044 Uiso 1 1 calc GR . . . .
H9C H 0.3869 0.3755 0.3195 0.044 Uiso 1 1 calc GR . . . .
C10 C 0.4314(3) 0.2229(2) 0.40440(16) 0.0347(7) Uani 1 1 d . . . . .
H10A H 0.4648 0.1947 0.4484 0.052 Uiso 1 1 calc GR . . . .
H10B H 0.4167 0.1732 0.3681 0.052 Uiso 1 1 calc GR . . . .
H10C H 0.3686 0.2532 0.4156 0.052 Uiso 1 1 calc GR . . . .
C11 C 0.27478(16) 0.56803(16) 0.37308(11) 0.0126(4) Uani 1 1 d . . . . .
C12 C 0.16338(16) 0.54755(17) 0.37741(12) 0.0152(4) Uani 1 1 d . . . . .
C13 C 0.14551(19) 0.44168(18) 0.36141(14) 0.0232(5) Uani 1 1 d . . . . .
H13A H 0.1921 0.4037 0.3933 0.035 Uiso 1 1 calc GR . . . .
H13B H 0.1569 0.4286 0.3110 0.035 Uiso 1 1 calc GR . . . .
H13C H 0.0762 0.4251 0.3697 0.035 Uiso 1 1 calc GR . . . .
C14 C 0.13933(19) 0.5697(2) 0.45502(13) 0.0232(5) Uani 1 1 d . . . . .
H14A H 0.0681 0.5569 0.4599 0.035 Uiso 1 1 calc GR . . . .
H14B H 0.1537 0.6368 0.4658 0.035 Uiso 1 1 calc GR . . . .
H14C H 0.1808 0.5297 0.4889 0.035 Uiso 1 1 calc GR . . . .
C15 C 0.09834(18) 0.60857(19) 0.32379(13) 0.0218(5) Uani 1 1 d . . . . .
H15A H 0.0273 0.5936 0.3273 0.033 Uiso 1 1 calc GR . . . .
H15B H 0.1158 0.5954 0.2747 0.033 Uiso 1 1 calc GR . . . .
H15C H 0.1102 0.6759 0.3350 0.033 Uiso 1 1 calc GR . . . .
C16 C 0.54770(17) 0.62422(17) 0.23874(11) 0.0149(4) Uani 1 1 d . . . . .
C17 C 0.57450(18) 0.62206(18) 0.16028(11) 0.0178(4) Uani 1 1 d . . . . .
C18 C 0.6778(2) 0.5743(2) 0.15661(15) 0.0348(7) Uani 1 1 d . . . . .
H18A H 0.7293 0.6109 0.1854 0.052 Uiso 1 1 calc GR . . . .
H18B H 0.6943 0.5720 0.1063 0.052 Uiso 1 1 calc GR . . . .
H18C H 0.6756 0.5096 0.1758 0.052 Uiso 1 1 calc GR . . . .
C19 C 0.5776(4) 0.7217(2) 0.12950(18) 0.0534(11) Uani 1 1 d . . . . .
H19A H 0.5123 0.7524 0.1324 0.080 Uiso 1 1 calc GR . . . .
H19B H 0.5928 0.7185 0.0789 0.080 Uiso 1 1 calc GR . . . .
H19C H 0.6298 0.7586 0.1573 0.080 Uiso 1 1 calc GR . . . .
C20 C 0.4960(3) 0.5617(3) 0.11900(17) 0.0507(10) Uani 1 1 d . . . . .
H20A H 0.4975 0.4975 0.1395 0.076 Uiso 1 1 calc GR . . . .
H20B H 0.5100 0.5585 0.0682 0.076 Uiso 1 1 calc GR . . . .
H20C H 0.4294 0.5897 0.1225 0.076 Uiso 1 1 calc GR . . . .
C21 C 0.69978(16) 0.69506(16) 0.40979(11) 0.0126(4) Uani 1 1 d . . . . .
C22 C 0.80341(16) 0.74211(17) 0.41141(12) 0.0147(4) Uani 1 1 d . . . . .
C23 C 0.88466(18) 0.6795(2) 0.44921(15) 0.0246(5) Uani 1 1 d . . . . .
H23A H 0.9504 0.7097 0.4467 0.037 Uiso 1 1 calc GR . . . .
H23B H 0.8843 0.6175 0.4254 0.037 Uiso 1 1 calc GR . . . .
H23C H 0.8716 0.6712 0.4999 0.037 Uiso 1 1 calc GR . . . .
C24 C 0.8011(2) 0.83787(18) 0.44928(17) 0.0280(6) Uani 1 1 d . . . . .
H24A H 0.7867 0.8283 0.4996 0.042 Uiso 1 1 calc GR . . . .
H24B H 0.7486 0.8777 0.4246 0.042 Uiso 1 1 calc GR . . . .
H24C H 0.8665 0.8692 0.4481 0.042 Uiso 1 1 calc GR . . . .
C25 C 0.82506(19) 0.7557(2) 0.33212(13) 0.0247(5) Uani 1 1 d . . . . .
H25A H 0.8916 0.7845 0.3302 0.037 Uiso 1 1 calc GR . . . .
H25B H 0.7739 0.7974 0.3078 0.037 Uiso 1 1 calc GR . . . .
H25C H 0.8235 0.6939 0.3078 0.037 Uiso 1 1 calc GR . . . .
C26 C 0.85550(18) 0.44331(18) 0.27160(13) 0.0201(5) Uani 1 1 d . . . . .
C27 C 0.92877(19) 0.4215(2) 0.22071(14) 0.0264(6) Uani 1 1 d . . . . .
H27A H 0.8962 0.3856 0.1800 0.040 Uiso 1 1 calc GR . . . .
H27B H 0.9833 0.3834 0.2448 0.040 Uiso 1 1 calc GR . . . .
H27C H 0.9563 0.4807 0.2030 0.040 Uiso 1 1 calc GR . . . .
Li1 Li 0.3771(3) 0.4699(3) 0.5055(2) 0.0155(7) Uani 1 1 d . . . . .
Li2 Li 0.6687(3) 0.5027(3) 0.3543(2) 0.0180(8) Uani 1 1 d . . . . .

loop_
_atom_site_aniso_label
_atom_site_aniso_U_11
_atom_site_aniso_U_22
_atom_site_aniso_U_33
_atom_site_aniso_U_23
_atom_site_aniso_U_13
_atom_site_aniso_U_12
Bi1 0.00836(4) 0.01332(5) 0.00974(4) 0.00267(3) 0.00165(3) 0.00163(3)
O1 0.0148(8) 0.0176(8) 0.0232(8) 0.0042(7) 0.0077(6) 0.0039(6)
O2 0.0284(9) 0.0216(9) 0.0154(7) 0.0049(7) 0.0040(7) 0.0093(7)
O3 0.0141(7) 0.0160(8) 0.0105(7) 0.0014(6) 0.0021(5) 0.0043(6)
O4 0.0177(8) 0.0146(8) 0.0156(7) 0.0006(6) 0.0030(6) -0.0027(6)
O5 0.0120(7) 0.0179(8) 0.0169(7) 0.0053(6) -0.0025(6) 0.0012(6)
O6 0.0139(8) 0.0234(9) 0.0146(7) 0.0081(7) -0.0028(6) -0.0026(7)
O7 0.0191(8) 0.0253(9) 0.0139(7) 0.0047(7) 0.0043(6) 0.0059(7)
O8 0.0303(10) 0.0196(9) 0.0142(7) 0.0037(6) 0.0029(7) 0.0052(7)
O9 0.0109(7) 0.0157(8) 0.0244(8) 0.0048(6) -0.0014(6) 0.0000(6)
O10 0.0157(8) 0.0127(8) 0.0169(7) 0.0023(6) 0.0044(6) -0.0002(6)
N1 0.0233(11) 0.0250(12) 0.0309(11) -0.0041(9) 0.0083(9) 0.0044(9)
C1 0.0133(10) 0.0167(11) 0.0154(10) 0.0006(8) -0.0002(8) 0.0020(8)
C2 0.0203(11) 0.0200(12) 0.0195(11) 0.0036(9) 0.0056(9) 0.0068(9)
C3 0.0464(19) 0.0217(15) 0.0484(18) -0.0101(13) -0.0032(14) 0.0069(13)
C4 0.0383(16) 0.0380(17) 0.0291(13) 0.0169(12) 0.0139(12) 0.0238(13)
C5 0.0276(14) 0.0370(17) 0.0339(14) 0.0123(13) 0.0167(11) 0.0148(12)
C6 0.0136(10) 0.0112(10) 0.0105(9) 0.0022(7) 0.0000(7) 0.0045(8)
C7 0.0264(12) 0.0144(11) 0.0133(9) -0.0028(8) 0.0042(8) -0.0052(9)
C8 0.0405(16) 0.0231(13) 0.0237(12) -0.0063(10) 0.0083(11) 0.0097(12)
C9 0.0406(17) 0.0293(15) 0.0159(11) -0.0057(10) -0.0089(11) 0.0011(12)
C10 0.0484(18) 0.0268(15) 0.0303(14) -0.0076(12) 0.0108(13) -0.0208(13)
C11 0.0129(10) 0.0135(10) 0.0108(9) -0.0009(7) -0.0026(7) 0.0004(8)
C12 0.0094(9) 0.0200(11) 0.0154(10) 0.0029(8) -0.0032(7) -0.0006(8)
C13 0.0196(12) 0.0229(13) 0.0264(12) 0.0038(10) -0.0020(9) -0.0066(10)
C14 0.0180(11) 0.0328(14) 0.0191(11) 0.0037(10) 0.0027(9) 0.0039(10)
C15 0.0147(11) 0.0276(14) 0.0219(11) 0.0064(10) -0.0061(9) 0.0019(9)
C16 0.0169(10) 0.0174(11) 0.0103(9) -0.0016(8) 0.0003(7) -0.0028(8)
C17 0.0234(12) 0.0210(12) 0.0091(9) 0.0015(8) 0.0025(8) 0.0003(9)
C18 0.0333(15) 0.0500(19) 0.0226(13) 0.0003(13) 0.0107(11) 0.0060(13)
C19 0.100(3) 0.0318(18) 0.0345(16) 0.0139(14) 0.0391(18) 0.0204(19)
C20 0.0441(19) 0.081(3) 0.0261(15) -0.0145(16) 0.0001(13) -0.0183(19)
C21 0.0124(10) 0.0155(10) 0.0101(9) 0.0009(8) 0.0018(7) -0.0004(8)
C22 0.0110(10) 0.0172(11) 0.0158(10) 0.0023(8) 0.0006(7) -0.0008(8)
C23 0.0111(11) 0.0288(14) 0.0331(14) 0.0089(11) -0.0027(9) -0.0005(9)
C24 0.0256(14) 0.0211(13) 0.0371(15) -0.0069(11) 0.0008(11) -0.0071(10)
C25 0.0182(12) 0.0343(15) 0.0222(11) 0.0062(10) 0.0056(9) -0.0039(10)
C26 0.0158(11) 0.0198(12) 0.0246(11) -0.0067(9) 0.0011(9) -0.0006(9)
C27 0.0171(12) 0.0351(15) 0.0281(13) -0.0163(11) 0.0077(10) -0.0042(10)
Li1 0.0172(18) 0.0148(19) 0.0142(17) 0.0026(14) 0.0002(14) 0.0023(14)
Li2 0.0173(19) 0.019(2) 0.0188(18) -0.0006(15) 0.0072(14) 0.0016(15)

loop_
_atom_type_symbol
_atom_type_description
_atom_type_scat_dispersion_real
_atom_type_scat_dispersion_imag
_atom_type_scat_source
C C 0.0033 0.0016 'International Tables Vol C Tables 4.2.6.8 and 6.1.1.4'
H H 0.0000 0.0000 'International Tables Vol C Tables 4.2.6.8 and 6.1.1.4'
Bi Bi -4.1077 10.2566 'International Tables Vol C Tables 4.2.6.8 and 6.1.1.4'
Li Li -0.0003 0.0001 'International Tables Vol C Tables 4.2.6.8 and 6.1.1.4'
N N 0.0061 0.0033 'International Tables Vol C Tables 4.2.6.8 and 6.1.1.4'
O O 0.0106 0.0060 'International Tables Vol C Tables 4.2.6.8 and 6.1.1.4'

loop_
_geom_angle_atom_site_label_1
_geom_angle_atom_site_label_2
_geom_angle_atom_site_label_3
_geom_angle
_geom_angle_site_symmetry_1
_geom_angle_site_symmetry_3
_geom_angle_publ_flag
O1 Bi1 O2 54.68(6) . . ?
O1 Bi1 O3 114.67(6) . . ?
O1 Bi1 O5 119.62(5) . 3_666 ?
O1 Bi1 O6 80.85(6) . 3_666 ?
O1 Bi1 O7 75.25(6) . 3_666 ?
O1 Bi1 O9 79.64(6) . 3_666 ?
O1 Bi1 C1 27.67(6) . . ?
O1 Bi1 Li1 141.14(8) . . ?
O1 Bi1 Li2 144.14(8) . 3_666 ?
O2 Bi1 O3 71.52(5) . . ?
O2 Bi1 O5 76.61(5) . 3_666 ?
O2 Bi1 C1 27.06(6) . . ?
O2 Bi1 Li1 104.94(7) . . ?
O2 Bi1 Li2 151.44(7) . 3_666 ?
O3 Bi1 O5 73.48(5) . 3_666 ?
O3 Bi1 C1 93.70(6) . . ?
O3 Bi1 Li1 33.48(7) . . ?
O3 Bi1 Li2 79.92(7) . 3_666 ?
O5 Bi1 C1 97.54(6) 3_666 . ?
O5 Bi1 Li1 79.12(7) 3_666 . ?
O5 Bi1 Li2 95.58(7) 3_666 3_666 ?
O6 Bi1 O2 74.40(6) 3_666 . ?
O6 Bi1 O3 119.61(5) 3_666 . ?
O6 Bi1 O5 50.82(5) 3_666 3_666 ?
O6 Bi1 O9 156.85(5) 3_666 3_666 ?
O6 Bi1 C1 74.85(7) 3_666 . ?
O6 Bi1 Li1 129.24(8) 3_666 . ?
O6 Bi1 Li2 121.89(8) 3_666 3_666 ?
O7 Bi1 O2 126.85(6) 3_666 . ?
O7 Bi1 O3 156.79(5) 3_666 . ?
O7 Bi1 O5 121.38(6) 3_666 3_666 ?
O7 Bi1 O6 81.81(6) 3_666 3_666 ?
O7 Bi1 O9 81.28(6) 3_666 3_666 ?
O7 Bi1 C1 101.11(6) 3_666 . ?
O7 Bi1 Li1 126.55(8) 3_666 . ?
O7 Bi1 Li2 80.83(8) 3_666 3_666 ?
O9 Bi1 O2 103.76(6) 3_666 . ?
O9 Bi1 O3 80.17(5) 3_666 . ?
O9 Bi1 O5 152.11(5) 3_666 3_666 ?
O9 Bi1 C1 93.07(6) 3_666 . ?
O9 Bi1 Li1 73.82(8) 3_666 . ?
O9 Bi1 Li2 70.54(8) 3_666 3_666 ?
C1 Bi1 Li1 126.32(8) . . ?
C1 Bi1 Li2 163.14(8) . 3_666 ?
Li1 Bi1 Li2 46.53(9) . 3_666 ?
C1 O1 Bi1 98.52(14) . . ?
C1 O2 Bi1 86.59(13) . . ?
C6 O3 Bi1 130.57(13) . . ?
C6 O3 Li1 127.77(18) . . ?
Li1 O3 Bi1 95.29(12) . . ?
C6 O4 Li1 115.40(18) . 3_666 ?
C6 O4 Li2 151.69(19) . . ?
Li2 O4 Li1 91.32(18) . 3_666 ?
C11 O5 Bi1 84.61(13) . 3_666 ?
C11 O5 Li1 151.53(19) . . ?
Li1 O5 Bi1 113.83(14) . 3_666 ?
C11 O6 Bi1 101.15(13) . 3_666 ?
C16 O7 Bi1 105.03(14) . 3_666 ?
C16 O8 Li2 158.5(2) . . ?
C21 O9 Bi1 114.10(14) . 3_666 ?
C21 O10 Li1 135.80(18) . 3_666 ?
C21 O10 Li2 126.62(18) . . ?
Li2 O10 Li1 87.71(17) . 3_666 ?
C26 N1 Li2 163.1(2) . . ?
O1 C1 Bi1 53.81(11) . . ?
O1 C1 C2 118.5(2) . . ?
O2 C1 Bi1 66.35(12) . . ?
O2 C1 O1 120.0(2) . . ?
O2 C1 C2 121.5(2) . . ?
C2 C1 Bi1 171.91(16) . . ?
C1 C2 C3 105.5(2) . . ?
C1 C2 C4 111.3(2) . . ?
C1 C2 C5 108.9(2) . . ?
C3 C2 C5 110.4(2) . . ?
C4 C2 C3 109.9(2) . . ?
C4 C2 C5 110.7(2) . . ?
O3 C6 C7 118.4(2) . . ?
O3 C6 Li1 82.57(15) . 3_666 ?
O4 C6 O3 122.6(2) . . ?
O4 C6 C7 118.90(18) . . ?
O4 C6 Li1 40.21(13) . 3_666 ?
C7 C6 Li1 159.00(17) . 3_666 ?
C6 C7 C8 109.0(2) . . ?
C9 C7 C6 107.3(2) . . ?
C9 C7 C8 109.4(2) . . ?
C10 C7 C6 111.26(19) . . ?
C10 C7 C8 109.5(2) . . ?
C10 C7 C9 110.4(2) . . ?
O5 C11 O6 121.1(2) . . ?
O5 C11 C12 118.88(19) . . ?
O6 C11 C12 119.98(19) . . ?
C11 C12 C13 108.02(19) . . ?
C11 C12 C14 107.26(18) . . ?
C11 C12 C15 111.14(19) . . ?
C13 C12 C14 109.7(2) . . ?
C15 C12 C13 110.48(19) . . ?
C15 C12 C14 110.1(2) . . ?
O7 C16 C17 117.7(2) . . ?
O8 C16 O7 122.0(2) . . ?
O8 C16 C17 120.3(2) . . ?
C16 C17 C18 109.61(19) . . ?
C19 C17 C16 110.9(2) . . ?
C19 C17 C18 109.4(3) . . ?
C20 C17 C16 106.6(2) . . ?
C20 C17 C18 108.5(3) . . ?
C20 C17 C19 111.8(3) . . ?
O9 C21 O10 123.4(2) . . ?
O9 C21 C22 116.9(2) . . ?
O10 C21 C22 119.66(19) . . ?
C21 C22 C25 106.30(18) . . ?
C23 C22 C21 111.42(19) . . ?
C23 C22 C24 110.0(2) . . ?
C23 C22 C25 109.2(2) . . ?
C24 C22 C21 109.68(19) . . ?
C24 C22 C25 110.2(2) . . ?
N1 C26 C27 179.0(3) . . ?
O3 Li1 Bi1 51.23(10) . . ?
O3 Li1 O4 119.2(2) . 3_666 ?
O3 Li1 O10 98.22(18) . 3_666 ?
O3 Li1 C6 107.45(17) . 3_666 ?
O3 Li1 Li1 57.26(13) . 3_666 ?
O3 Li1 Li2 119.90(19) . 3_666 ?
O4 Li1 Bi1 79.69(12) 3_666 . ?
O4 Li1 O10 88.84(16) 3_666 3_666 ?
O4 Li1 C6 24.39(8) 3_666 3_666 ?
O4 Li1 Li1 74.44(16) 3_666 3_666 ?
O4 Li1 Li2 43.21(12) 3_666 3_666 ?
O5 Li1 Bi1 154.49(18) . . ?
O5 Li1 O3 104.45(19) . . ?
O5 Li1 O4 112.5(2) . 3_666 ?
O5 Li1 O10 134.4(2) . 3_666 ?
O5 Li1 C6 97.82(17) . 3_666 ?
O5 Li1 Li1 92.04(18) . 3_666 ?
O5 Li1 Li2 135.5(2) . 3_666 ?
O10 Li1 Bi1 65.12(11) 3_666 . ?
O10 Li1 C6 112.39(17) 3_666 3_666 ?
O10 Li1 Li1 133.2(2) 3_666 3_666 ?
O10 Li1 Li2 45.85(12) 3_666 3_666 ?
C6 Li1 Bi1 84.83(10) 3_666 . ?
C6 Li1 Li1 53.79(12) 3_666 3_666 ?
C6 Li1 Li2 67.35(13) 3_666 3_666 ?
Li1 Li1 Bi1 68.99(12) 3_666 . ?
Li2 Li1 Bi1 68.86(11) 3_666 . ?
Li2 Li1 Li1 108.43(19) 3_666 3_666 ?
O4 Li2 Bi1 77.52(13) . 3_666 ?
O4 Li2 O8 109.0(2) . . ?
O4 Li2 O10 91.68(17) . . ?
O4 Li2 N1 128.2(2) . . ?
O4 Li2 Li1 45.47(13) . 3_666 ?
O8 Li2 Bi1 51.22(11) . 3_666 ?
O8 Li2 O10 101.1(2) . . ?
O8 Li2 N1 109.9(2) . . ?
O8 Li2 Li1 115.56(19) . 3_666 ?
O10 Li2 Bi1 62.54(11) . 3_666 ?
O10 Li2 N1 112.6(2) . . ?
O10 Li2 Li1 46.44(12) . 3_666 ?
N1 Li2 Bi1 154.16(19) . 3_666 ?
N1 Li2 Li1 132.6(2) . 3_666 ?
Li1 Li2 Bi1 64.61(11) 3_666 3_666 ?

loop_
_geom_bond_atom_site_label_1
_geom_bond_atom_site_label_2
_geom_bond_distance
_geom_bond_site_symmetry_2
_geom_bond_publ_flag
Bi1 O1 2.2362(17) . ?
Bi1 O2 2.5146(17) . ?
Bi1 O3 2.6871(14) . ?
Bi1 O5 2.7183(16) 3_666 ?
Bi1 O6 2.3552(16) 3_666 ?
Bi1 O7 2.2938(16) 3_666 ?
Bi1 O9 2.4137(16) 3_666 ?
Bi1 C1 2.740(2) . ?
Bi1 Li1 3.432(4) . ?
Bi1 Li2 3.543(4) 3_666 ?
O1 C1 1.287(3) . ?
O2 C1 1.249(3) . ?
O3 C6 1.259(2) . ?
O3 Li1 1.901(4) . ?
O4 C6 1.258(3) . ?
O4 Li1 1.966(4) 3_666 ?
O4 Li2 1.888(4) . ?
O5 Bi1 2.7182(16) 3_666 ?
O5 C11 1.256(3) . ?
O5 Li1 1.877(4) . ?
O6 Bi1 2.3552(16) 3_666 ?
O6 C11 1.272(3) . ?
O7 Bi1 2.2938(16) 3_666 ?
O7 C16 1.273(3) . ?
O8 C16 1.247(3) . ?
O8 Li2 1.896(4) . ?
O9 Bi1 2.4137(16) 3_666 ?
O9 C21 1.262(3) . ?
O10 C21 1.263(3) . ?
O10 Li1 1.999(4) 3_666 ?
O10 Li2 1.980(4) . ?
N1 C26 1.141(3) . ?
N1 Li2 2.048(4) . ?
C1 C2 1.517(3) . ?
C2 C3 1.530(4) . ?
C2 C4 1.521(3) . ?
C2 C5 1.530(4) . ?
C6 C7 1.533(3) . ?
C6 Li1 2.751(5) 3_666 ?
C7 C8 1.539(4) . ?
C7 C9 1.531(4) . ?
C7 C10 1.517(4) . ?
C11 C12 1.525(3) . ?
C12 C13 1.535(3) . ?
C12 C14 1.538(3) . ?
C12 C15 1.528(3) . ?
C16 C17 1.533(3) . ?
C17 C18 1.542(4) . ?
C17 C19 1.518(4) . ?
C17 C20 1.507(4) . ?
C21 C22 1.532(3) . ?
C22 C23 1.521(3) . ?
C22 C24 1.523(3) . ?
C22 C25 1.539(3) . ?
C26 C27 1.453(3) . ?
Li1 O4 1.966(4) 3_666 ?
Li1 O10 1.999(4) 3_666 ?
Li1 C6 2.751(5) 3_666 ?
Li1 Li1 3.415(8) 3_666 ?
Li1 Li2 2.757(5) 3_666 ?
Li2 Bi1 3.543(4) 3_666 ?
Li2 Li1 2.757(5) 3_666 ?
